data_4348402
loop_
_publ_author_name
'Jongbloed, Linda S.'
'Garc\'ia-L\'opez, Diego'
'van Heck, Richard'
'Siegler, Maxime A.'
'Carb\'o, Jorge J'
'van der Vlugt, Jarl Ivar'

_publ_section_title
;
 Arene C(sp(2))-H Metalation at Ni(II) Modeled with a Reactive PONCPh
 Ligand.
;
_journal_issue 16
_journal_name_full 'Inorganic chemistry'
_journal_page_first 8041
_journal_page_last 8047
_journal_paper_doi 10.1021/acs.inorgchem.6b01162
_journal_volume 55
_journal_year 2016
_chemical_formula_sum 'C19 H26 Br2 N Ni O P'
_chemical_formula_weight 533.91
_space_group_crystal_system orthorhombic
_space_group_IT_number 61
_space_group_name_Hall '-P 2ac 2ab'
_space_group_name_H-M_alt 'P b c a'
_atom_sites_solution_hydrogens geom
_audit_creation_method SHELXL-2014/7
_cell_angle_alpha 90
_cell_angle_beta 90
_cell_angle_gamma 90
_cell_formula_units_Z 16
_cell_length_a 23.1010(11)
_cell_length_b 12.7869(6)
_cell_length_c 29.6524(14)
_cell_measurement_reflns_used 229
_cell_measurement_temperature 150(2)
_cell_measurement_theta_max 24.9425
_cell_measurement_theta_min 6.6134
_cell_volume 8759.0(7)
_computing_structure_refinement 'SHELXL-2014/7 (Sheldrick, 2014)'
_diffrn_ambient_temperature 150(2)
_diffrn_measured_fraction_theta_full 0.999
_diffrn_measured_fraction_theta_max 0.999
_diffrn_measurement_device_type 'Bruker ApexII Triumph monochromator sealed tube'
_diffrn_measurement_method 'Photon 50 CMOS detector'
_diffrn_radiation_type MoK\a
_diffrn_radiation_wavelength 0.71073
_diffrn_reflns_av_R_equivalents 0.1084
_diffrn_reflns_av_unetI/netI 0.0331
_diffrn_reflns_Laue_measured_fraction_full 0.999
_diffrn_reflns_Laue_measured_fraction_max 0.999
_diffrn_reflns_limit_h_max 27
_diffrn_reflns_limit_h_min -27
_diffrn_reflns_limit_k_max 15
_diffrn_reflns_limit_k_min -15
_diffrn_reflns_limit_l_max 35
_diffrn_reflns_limit_l_min -35
_diffrn_reflns_number 178473
_diffrn_reflns_point_group_measured_fraction_full 0.999
_diffrn_reflns_point_group_measured_fraction_max 0.999
_diffrn_reflns_theta_full 24.999
_diffrn_reflns_theta_max 24.999
_diffrn_reflns_theta_min 2.281
_exptl_absorpt_coefficient_mu 4.615
_exptl_absorpt_correction_T_max 0.7461
_exptl_absorpt_correction_T_min 0.4578
_exptl_absorpt_correction_type multi-scan
_exptl_absorpt_process_details 'SADABS V2014/5 (Bruker AXS Inc.)'
_exptl_crystal_colour yellow-orange
_exptl_crystal_density_diffrn 1.619
_exptl_crystal_description block
_exptl_crystal_F_000 4288
_exptl_crystal_size_max 0.645
_exptl_crystal_size_mid 0.175
_exptl_crystal_size_min 0.098
_refine_diff_density_max 1.123
_refine_diff_density_min -0.934
_refine_diff_density_rms 0.087
_refine_ls_extinction_method none
_refine_ls_goodness_of_fit_ref 1.092
_refine_ls_hydrogen_treatment constr
_refine_ls_matrix_type full
_refine_ls_number_parameters 463
_refine_ls_number_reflns 7705
_refine_ls_number_restraints 0
_refine_ls_restrained_S_all 1.092
_refine_ls_R_factor_all 0.0501
_refine_ls_R_factor_gt 0.0303
_refine_ls_shift/su_max 0.001
_refine_ls_shift/su_mean 0.000
_refine_ls_structure_factor_coef Fsqd
_refine_ls_weighting_details 'w=1/[\s^2^(Fo^2^)+(0.0120P)^2^+16.0126P] where P=(Fo^2^+2Fc^2^)/3'
_refine_ls_weighting_scheme calc
_refine_ls_wR_factor_gt 0.0547
_refine_ls_wR_factor_ref 0.0619
_reflns_Friedel_coverage 0.000
_reflns_number_gt 6114
_reflns_number_total 7705
_reflns_threshold_expression 'I > 2\s(I)'
_cod_data_source_file ic6b01162_si_005.cif
_cod_data_source_block test
_cod_database_code 4348402
_shelx_shelxl_version_number 2014/7
_shelx_space_group_comment
;
The symmetry employed for this shelxl refinement is uniquely defined
by the following loop, which should always be used as a source of
symmetry information in preference to the above space-group names.
They are only intended as comments.
;

loop_
_space_group_symop_operation_xyz
'x, y, z'
'-x+1/2, -y, z+1/2'
'-x, y+1/2, -z+1/2'
'x+1/2, -y+1/2, -z'
'-x, -y, -z'
'x-1/2, y, -z-1/2'
'x, -y-1/2, z-1/2'
'-x-1/2, y-1/2, z'

loop_
_atom_site_label
_atom_site_type_symbol
_atom_site_fract_x
_atom_site_fract_y
_atom_site_fract_z
_atom_site_U_iso_or_equiv
_atom_site_adp_type
_atom_site_occupancy
_atom_site_site_symmetry_order
_atom_site_calc_flag
_atom_site_refinement_flags_posn
_atom_site_refinement_flags_adp
Ni1 Ni 0.39765(2) 0.37174(3) 0.24680(2) 0.01659(10) Uani 1 1 d . .
P1 P 0.34556(4) 0.22424(7) 0.23097(3) 0.01972(19) Uani 1 1 d . .
N1 N 0.32530(11) 0.4058(2) 0.28560(8) 0.0175(6) Uani 1 1 d . .
O1 O 0.29437(10) 0.23617(18) 0.27006(8) 0.0258(5) Uani 1 1 d . .
Br1 Br 0.46153(2) 0.35217(3) 0.30804(2) 0.02556(9) Uani 1 1 d . .
Br2 Br 0.44723(2) 0.41361(3) 0.17977(2) 0.02637(9) Uani 1 1 d . .
C1 C 0.37362(15) 0.6053(3) 0.25508(11) 0.0233(8) Uani 1 1 d . .
H1 H 0.3617 0.5599 0.2315 0.028 Uiso 1 1 calc R U
C2 C 0.40795(16) 0.6906(3) 0.24515(13) 0.0312(9) Uani 1 1 d . .
H2 H 0.4200 0.7026 0.2150 0.037 Uiso 1 1 calc R U
C3 C 0.42487(15) 0.7586(3) 0.27885(13) 0.0295(8) Uani 1 1 d . .
H3 H 0.4484 0.8174 0.2720 0.035 Uiso 1 1 calc R U
C4 C 0.40730(15) 0.7403(3) 0.32256(12) 0.0283(8) Uani 1 1 d . .
H4 H 0.4184 0.7874 0.3458 0.034 Uiso 1 1 calc R U
C5 C 0.37379(14) 0.6543(3) 0.33293(11) 0.0237(8) Uani 1 1 d . .
H5 H 0.3625 0.6420 0.3633 0.028 Uiso 1 1 calc R U
C6 C 0.35634(13) 0.5850(2) 0.29905(10) 0.0190(7) Uani 1 1 d . .
C7 C 0.31827(13) 0.4956(2) 0.30990(10) 0.0191(7) Uani 1 1 d . .
C8 C 0.27673(14) 0.5024(3) 0.34337(11) 0.0258(8) Uani 1 1 d . .
H8 H 0.2726 0.5651 0.3603 0.031 Uiso 1 1 calc R U
C9 C 0.24131(15) 0.4178(3) 0.35215(12) 0.0305(9) Uani 1 1 d . .
H9 H 0.2130 0.4218 0.3753 0.037 Uiso 1 1 calc R U
C10 C 0.24715(15) 0.3281(3) 0.32727(12) 0.0286(8) Uani 1 1 d . .
H10 H 0.2229 0.2693 0.3325 0.034 Uiso 1 1 calc R U
C11 C 0.28938(14) 0.3259(3) 0.29434(11) 0.0223(8) Uani 1 1 d . .
C12 C 0.37485(16) 0.0929(3) 0.24397(13) 0.0296(8) Uani 1 1 d . .
C13 C 0.43154(17) 0.0820(3) 0.21741(16) 0.0474(12) Uani 1 1 d . .
H13A H 0.4514 0.0176 0.2265 0.071 Uiso 1 1 calc R U
H13B H 0.4565 0.1423 0.2237 0.071 Uiso 1 1 calc R U
H13C H 0.4230 0.0791 0.1851 0.071 Uiso 1 1 calc R U
C14 C 0.38770(19) 0.0908(3) 0.29461(14) 0.0423(10) Uani 1 1 d . .
H14A H 0.3513 0.0943 0.3115 0.063 Uiso 1 1 calc R U
H14B H 0.4120 0.1509 0.3025 0.063 Uiso 1 1 calc R U
H14C H 0.4080 0.0259 0.3022 0.063 Uiso 1 1 calc R U
C15 C 0.33405(18) 0.0026(3) 0.23246(15) 0.0433(11) Uani 1 1 d . .
H15A H 0.3511 -0.0634 0.2426 0.065 Uiso 1 1 calc R U
H15B H 0.3280 0.0001 0.1998 0.065 Uiso 1 1 calc R U
H15C H 0.2968 0.0134 0.2476 0.065 Uiso 1 1 calc R U
C16 C 0.30043(14) 0.2328(3) 0.17894(12) 0.0273(8) Uani 1 1 d . .
C17 C 0.24502(17) 0.1670(4) 0.18125(15) 0.0526(12) Uani 1 1 d . .
H17A H 0.2191 0.1870 0.1566 0.079 Uiso 1 1 calc R U
H17B H 0.2256 0.1791 0.2102 0.079 Uiso 1 1 calc R U
H17C H 0.2549 0.0927 0.1785 0.079 Uiso 1 1 calc R U
C18 C 0.33595(17) 0.2039(3) 0.13730(12) 0.0369(9) Uani 1 1 d . .
H18A H 0.3135 0.2191 0.1101 0.055 Uiso 1 1 calc R U
H18B H 0.3454 0.1292 0.1382 0.055 Uiso 1 1 calc R U
H18C H 0.3718 0.2448 0.1369 0.055 Uiso 1 1 calc R U
C19 C 0.28309(17) 0.3485(3) 0.17567(13) 0.0384(10) Uani 1 1 d . .
H19A H 0.3179 0.3916 0.1725 0.058 Uiso 1 1 calc R U
H19B H 0.2623 0.3690 0.2031 0.058 Uiso 1 1 calc R U
H19C H 0.2580 0.3588 0.1494 0.058 Uiso 1 1 calc R U
Ni2 Ni 0.36259(2) 0.65792(3) 0.51151(2) 0.02153(10) Uani 1 1 d . .
P2 P 0.39921(4) 0.81986(6) 0.52697(3) 0.01836(18) Uani 1 1 d . .
N2 N 0.43182(11) 0.6543(2) 0.46851(8) 0.0160(6) Uani 1 1 d . .
O2 O 0.44531(10) 0.83116(16) 0.48401(7) 0.0217(5) Uani 1 1 d . .
Br3 Br 0.29256(2) 0.66490(3) 0.45301(2) 0.03979(11) Uani 1 1 d . .
Br4 Br 0.33285(2) 0.58852(3) 0.58107(2) 0.04357(12) Uani 1 1 d . .
C20 C 0.40928(14) 0.4378(3) 0.49852(11) 0.0240(8) Uani 1 1 d . .
H20 H 0.4281 0.4762 0.5217 0.029 Uiso 1 1 calc R U
C21 C 0.37829(16) 0.3489(3) 0.50911(13) 0.0353(9) Uani 1 1 d . .
H21 H 0.3758 0.3261 0.5395 0.042 Uiso 1 1 calc R U
C22 C 0.35080(17) 0.2928(3) 0.47548(15) 0.0403(10) Uani 1 1 d . .
H22 H 0.3290 0.2322 0.4829 0.048 Uiso 1 1 calc R U
C23 C 0.35500(16) 0.3247(3) 0.43140(14) 0.0367(10) Uani 1 1 d . .
H23 H 0.3362 0.2859 0.4084 0.044 Uiso 1 1 calc R U
C24 C 0.38657(15) 0.4132(3) 0.42032(12) 0.0266(8) Uani 1 1 d . .
H24 H 0.3901 0.4340 0.3897 0.032 Uiso 1 1 calc R U
C25 C 0.41310(13) 0.4715(2) 0.45398(11) 0.0192(7) Uani 1 1 d . .
C26 C 0.44395(13) 0.5692(2) 0.44249(10) 0.0179(7) Uani 1 1 d . .
C27 C 0.48175(14) 0.5758(3) 0.40673(11) 0.0222(8) Uani 1 1 d . .
H27 H 0.4898 0.5159 0.3888 0.027 Uiso 1 1 calc R U
C28 C 0.50792(15) 0.6709(3) 0.39715(11) 0.0271(8) Uani 1 1 d . .
H28 H 0.5337 0.6766 0.3723 0.032 Uiso 1 1 calc R U
C29 C 0.49654(14) 0.7571(3) 0.42355(11) 0.0238(8) Uani 1 1 d . .
H29 H 0.5146 0.8226 0.4178 0.029 Uiso 1 1 calc R U
C30 C 0.45791(13) 0.7448(2) 0.45875(10) 0.0181(7) Uani 1 1 d . .
C31 C 0.45044(15) 0.8265(3) 0.57471(11) 0.0240(8) Uani 1 1 d . .
C32 C 0.49388(18) 0.9174(3) 0.57126(13) 0.0416(10) Uani 1 1 d . .
H32A H 0.4738 0.9837 0.5766 0.062 Uiso 1 1 calc R U
H32B H 0.5112 0.9180 0.5411 0.062 Uiso 1 1 calc R U
H32C H 0.5244 0.9083 0.5939 0.062 Uiso 1 1 calc R U
C33 C 0.41723(17) 0.8312(3) 0.61918(11) 0.0330(9) Uani 1 1 d . .
H33A H 0.4445 0.8258 0.6444 0.050 Uiso 1 1 calc R U
H33B H 0.3896 0.7731 0.6205 0.050 Uiso 1 1 calc R U
H33C H 0.3963 0.8977 0.6211 0.050 Uiso 1 1 calc R U
C34 C 0.48482(16) 0.7234(3) 0.57270(12) 0.0344(9) Uani 1 1 d . .
H34A H 0.5112 0.7196 0.5985 0.052 Uiso 1 1 calc R U
H34B H 0.5072 0.7209 0.5447 0.052 Uiso 1 1 calc R U
H34C H 0.4579 0.6642 0.5736 0.052 Uiso 1 1 calc R U
C35 C 0.35144(17) 0.9354(3) 0.52110(12) 0.0344(9) Uani 1 1 d . .
C36 C 0.3756(2) 1.0385(3) 0.53949(15) 0.0518(12) Uani 1 1 d . .
H36A H 0.4112 1.0564 0.5234 0.078 Uiso 1 1 calc R U
H36B H 0.3839 1.0308 0.5717 0.078 Uiso 1 1 calc R U
H36C H 0.3470 1.0942 0.5352 0.078 Uiso 1 1 calc R U
C37 C 0.29564(18) 0.9046(4) 0.54648(16) 0.0541(13) Uani 1 1 d . .
H37A H 0.2667 0.9600 0.5429 0.081 Uiso 1 1 calc R U
H37B H 0.3043 0.8952 0.5786 0.081 Uiso 1 1 calc R U
H37C H 0.2805 0.8391 0.5340 0.081 Uiso 1 1 calc R U
C38 C 0.3381(2) 0.9480(3) 0.47047(14) 0.0486(11) Uani 1 1 d . .
H38A H 0.3251 0.8809 0.4581 0.073 Uiso 1 1 calc R U
H38B H 0.3731 0.9707 0.4546 0.073 Uiso 1 1 calc R U
H38C H 0.3076 1.0004 0.4665 0.073 Uiso 1 1 calc R U

loop_
_atom_site_aniso_label
_atom_site_aniso_U_11
_atom_site_aniso_U_22
_atom_site_aniso_U_33
_atom_site_aniso_U_23
_atom_site_aniso_U_13
_atom_site_aniso_U_12
Ni1 0.0161(2) 0.0185(2) 0.0152(2) 0.00013(17) 0.00203(17) -0.00173(17)
P1 0.0165(4) 0.0196(5) 0.0230(4) -0.0033(4) 0.0027(4) -0.0020(4)
N1 0.0164(14) 0.0213(14) 0.0150(13) 0.0002(11) 0.0008(11) 0.0001(12)
O1 0.0235(13) 0.0242(13) 0.0296(13) -0.0077(11) 0.0079(10) -0.0078(10)
Br1 0.02265(18) 0.03284(19) 0.02119(17) -0.00029(15) -0.00433(14) 0.00188(15)
Br2 0.0316(2) 0.02708(18) 0.02039(17) 0.00582(14) 0.00910(14) 0.00242(15)
C1 0.0270(19) 0.0215(18) 0.0215(18) -0.0035(14) 0.0010(15) 0.0026(14)
C2 0.033(2) 0.031(2) 0.030(2) 0.0042(17) 0.0062(17) -0.0003(17)
C3 0.0244(19) 0.0244(19) 0.040(2) 0.0019(17) -0.0010(16) -0.0008(16)
C4 0.0240(19) 0.0269(19) 0.034(2) -0.0077(16) -0.0119(16) 0.0009(16)
C5 0.0231(18) 0.0270(19) 0.0211(18) -0.0022(15) -0.0042(14) 0.0046(15)
C6 0.0151(17) 0.0219(17) 0.0199(17) 0.0003(14) -0.0007(13) 0.0051(14)
C7 0.0184(17) 0.0225(17) 0.0164(17) -0.0015(14) -0.0057(14) 0.0050(14)
C8 0.0254(19) 0.029(2) 0.0234(19) -0.0052(15) 0.0026(15) 0.0036(16)
C9 0.027(2) 0.040(2) 0.0246(19) -0.0006(17) 0.0125(16) 0.0036(17)
C10 0.0216(19) 0.031(2) 0.033(2) 0.0001(17) 0.0081(16) -0.0032(16)
C11 0.0196(18) 0.0244(19) 0.0228(18) -0.0003(15) -0.0010(14) -0.0004(15)
C12 0.029(2) 0.0178(17) 0.042(2) 0.0033(16) 0.0067(17) -0.0013(15)
C13 0.038(2) 0.027(2) 0.077(3) 0.012(2) 0.021(2) 0.0111(19)
C14 0.052(3) 0.025(2) 0.050(3) 0.0102(19) -0.005(2) -0.0014(19)
C15 0.050(3) 0.021(2) 0.059(3) -0.0032(19) 0.011(2) -0.0093(18)
C16 0.0188(18) 0.036(2) 0.0269(19) -0.0116(16) -0.0042(15) 0.0025(15)
C17 0.026(2) 0.077(3) 0.054(3) -0.019(3) -0.004(2) -0.015(2)
C18 0.036(2) 0.047(2) 0.028(2) -0.0136(18) -0.0017(17) 0.0045(19)
C19 0.032(2) 0.049(2) 0.034(2) -0.0099(19) -0.0127(17) 0.0178(19)
Ni2 0.0211(2) 0.0249(2) 0.0186(2) -0.00520(18) 0.00658(18) -0.00458(19)
P2 0.0230(5) 0.0166(4) 0.0155(4) -0.0011(3) 0.0028(3) 0.0028(4)
N2 0.0149(13) 0.0195(14) 0.0137(13) -0.0015(11) -0.0005(10) 0.0003(11)
O2 0.0297(13) 0.0184(12) 0.0169(12) -0.0017(9) 0.0066(10) -0.0035(10)
Br3 0.02073(19) 0.0609(3) 0.0377(2) -0.0207(2) -0.00419(16) 0.00599(18)
Br4 0.0613(3) 0.0401(2) 0.0292(2) -0.00577(18) 0.02306(19) -0.0211(2)
C20 0.0227(19) 0.0245(19) 0.0247(18) 0.0004(15) 0.0011(15) 0.0012(15)
C21 0.035(2) 0.036(2) 0.035(2) 0.0114(18) 0.0039(18) -0.0007(18)
C22 0.031(2) 0.029(2) 0.060(3) 0.014(2) -0.008(2) -0.0080(18)
C23 0.034(2) 0.025(2) 0.051(3) -0.0012(18) -0.0209(19) -0.0026(17)
C24 0.029(2) 0.0253(19) 0.0261(19) -0.0017(16) -0.0100(15) 0.0037(16)
C25 0.0155(17) 0.0197(17) 0.0224(18) -0.0004(14) -0.0007(14) 0.0046(13)
C26 0.0159(17) 0.0201(17) 0.0176(16) -0.0014(13) -0.0046(13) 0.0043(14)
C27 0.0217(18) 0.0268(19) 0.0182(17) -0.0055(14) 0.0016(14) 0.0041(15)
C28 0.0224(19) 0.039(2) 0.0197(18) -0.0023(16) 0.0068(15) -0.0012(16)
C29 0.0205(18) 0.0295(19) 0.0213(18) 0.0010(15) 0.0025(14) -0.0057(15)
C30 0.0187(17) 0.0206(17) 0.0151(16) -0.0034(13) -0.0039(13) 0.0005(14)
C31 0.029(2) 0.0241(19) 0.0187(17) -0.0031(14) -0.0014(15) -0.0006(15)
C32 0.047(3) 0.046(2) 0.033(2) -0.0074(19) -0.0004(19) -0.019(2)
C33 0.047(2) 0.035(2) 0.0174(18) -0.0056(16) 0.0021(16) -0.0057(19)
C34 0.034(2) 0.041(2) 0.028(2) -0.0008(17) -0.0109(17) 0.0116(18)
C35 0.043(2) 0.030(2) 0.030(2) 0.0012(17) 0.0008(18) 0.0170(18)
C36 0.090(4) 0.022(2) 0.043(3) -0.0024(19) 0.005(2) 0.017(2)
C37 0.040(3) 0.058(3) 0.064(3) 0.003(2) 0.013(2) 0.028(2)
C38 0.062(3) 0.044(3) 0.039(2) 0.008(2) -0.012(2) 0.020(2)

loop_
_atom_type_symbol
_atom_type_description
_atom_type_scat_dispersion_real
_atom_type_scat_dispersion_imag
_atom_type_scat_source
C C 0.0033 0.0016 'International Tables Vol C Tables 4.2.6.8 and 6.1.1.4'
H H 0.0000 0.0000 'International Tables Vol C Tables 4.2.6.8 and 6.1.1.4'
N N 0.0061 0.0033 'International Tables Vol C Tables 4.2.6.8 and 6.1.1.4'
O O 0.0106 0.0060 'International Tables Vol C Tables 4.2.6.8 and 6.1.1.4'
P P 0.1023 0.0942 'International Tables Vol C Tables 4.2.6.8 and 6.1.1.4'
Ni Ni 0.3393 1.1124 'International Tables Vol C Tables 4.2.6.8 and 6.1.1.4'
Br Br -0.2901 2.4595 'International Tables Vol C Tables 4.2.6.8 and 6.1.1.4'

loop_
_geom_angle_atom_site_label_1
_geom_angle_atom_site_label_2
_geom_angle_atom_site_label_3
_geom_angle
N1 Ni1 P1 82.13(8)
N1 Ni1 Br1 95.71(7)
P1 Ni1 Br1 113.62(3)
N1 Ni1 Br2 144.27(7)
P1 Ni1 Br2 105.68(3)
Br1 Ni1 Br2 111.73(2)
O1 P1 C12 101.42(14)
O1 P1 C16 100.00(14)
C12 P1 C16 115.44(17)
O1 P1 Ni1 98.95(8)
C12 P1 Ni1 120.90(12)
C16 P1 Ni1 114.56(12)
C11 N1 C7 117.7(3)
C11 N1 Ni1 116.5(2)
C7 N1 Ni1 124.4(2)
C11 O1 P1 120.5(2)
C2 C1 C6 120.9(3)
C2 C1 H1 119.6
C6 C1 H1 119.6
C1 C2 C3 120.4(3)
C1 C2 H2 119.8
C3 C2 H2 119.8
C4 C3 C2 119.4(3)
C4 C3 H3 120.3
C2 C3 H3 120.3
C3 C4 C5 120.7(3)
C3 C4 H4 119.7
C5 C4 H4 119.7
C4 C5 C6 120.4(3)
C4 C5 H5 119.8
C6 C5 H5 119.8
C1 C6 C5 118.3(3)
C1 C6 C7 121.4(3)
C5 C6 C7 120.3(3)
N1 C7 C8 120.9(3)
N1 C7 C6 117.7(3)
C8 C7 C6 121.4(3)
C9 C8 C7 119.8(3)
C9 C8 H8 120.1
C7 C8 H8 120.1
C10 C9 C8 119.7(3)
C10 C9 H9 120.1
C8 C9 H9 120.1
C9 C10 C11 117.8(3)
C9 C10 H10 121.1
C11 C10 H10 121.1
N1 C11 O1 119.2(3)
N1 C11 C10 124.0(3)
O1 C11 C10 116.8(3)
C15 C12 C14 109.0(3)
C15 C12 C13 110.1(3)
C14 C12 C13 109.7(3)
C15 C12 P1 114.4(3)
C14 C12 P1 106.9(2)
C13 C12 P1 106.7(2)
C12 C13 H13A 109.5
C12 C13 H13B 109.5
H13A C13 H13B 109.5
C12 C13 H13C 109.5
H13A C13 H13C 109.5
H13B C13 H13C 109.5
C12 C14 H14A 109.5
C12 C14 H14B 109.5
H14A C14 H14B 109.5
C12 C14 H14C 109.5
H14A C14 H14C 109.5
H14B C14 H14C 109.5
C12 C15 H15A 109.5
C12 C15 H15B 109.5
H15A C15 H15B 109.5
C12 C15 H15C 109.5
H15A C15 H15C 109.5
H15B C15 H15C 109.5
C18 C16 C17 110.6(3)
C18 C16 C19 108.8(3)
C17 C16 C19 108.3(3)
C18 C16 P1 110.7(2)
C17 C16 P1 113.4(3)
C19 C16 P1 104.7(2)
C16 C17 H17A 109.5
C16 C17 H17B 109.5
H17A C17 H17B 109.5
C16 C17 H17C 109.5
H17A C17 H17C 109.5
H17B C17 H17C 109.5
C16 C18 H18A 109.5
C16 C18 H18B 109.5
H18A C18 H18B 109.5
C16 C18 H18C 109.5
H18A C18 H18C 109.5
H18B C18 H18C 109.5
C16 C19 H19A 109.5
C16 C19 H19B 109.5
H19A C19 H19B 109.5
C16 C19 H19C 109.5
H19A C19 H19C 109.5
H19B C19 H19C 109.5
N2 Ni2 P2 81.73(7)
N2 Ni2 Br4 140.13(7)
P2 Ni2 Br4 105.95(3)
N2 Ni2 Br3 94.48(7)
P2 Ni2 Br3 111.41(3)
Br4 Ni2 Br3 117.18(2)
O2 P2 C31 99.92(14)
O2 P2 C35 103.87(15)
C31 P2 C35 114.62(16)
O2 P2 Ni2 99.33(8)
C31 P2 Ni2 115.67(11)
C35 P2 Ni2 118.94(14)
C30 N2 C26 118.4(3)
C30 N2 Ni2 117.9(2)
C26 N2 Ni2 122.1(2)
C30 O2 P2 119.04(19)
C21 C20 C25 120.2(3)
C21 C20 H20 119.9
C25 C20 H20 119.9
C20 C21 C22 120.1(4)
C20 C21 H21 119.9
C22 C21 H21 119.9
C23 C22 C21 120.0(4)
C23 C22 H22 120.0
C21 C22 H22 120.0
C22 C23 C24 120.4(4)
C22 C23 H23 119.8
C24 C23 H23 119.8
C23 C24 C25 120.0(3)
C23 C24 H24 120.0
C25 C24 H24 120.0
C24 C25 C20 119.2(3)
C24 C25 C26 120.0(3)
C20 C25 C26 120.7(3)
N2 C26 C27 121.2(3)
N2 C26 C25 116.4(3)
C27 C26 C25 122.4(3)
C26 C27 C28 119.2(3)
C26 C27 H27 120.4
C28 C27 H27 120.4
C29 C28 C27 120.1(3)
C29 C28 H28 119.9
C27 C28 H28 119.9
C28 C29 C30 117.5(3)
C28 C29 H29 121.3
C30 C29 H29 121.3
N2 C30 O2 119.0(3)
N2 C30 C29 123.6(3)
O2 C30 C29 117.4(3)
C33 C31 C32 110.8(3)
C33 C31 C34 109.0(3)
C32 C31 C34 107.9(3)
C33 C31 P2 110.0(2)
C32 C31 P2 113.7(2)
C34 C31 P2 105.1(2)
C31 C32 H32A 109.5
C31 C32 H32B 109.5
H32A C32 H32B 109.5
C31 C32 H32C 109.5
H32A C32 H32C 109.5
H32B C32 H32C 109.5
C31 C33 H33A 109.5
C31 C33 H33B 109.5
H33A C33 H33B 109.5
C31 C33 H33C 109.5
H33A C33 H33C 109.5
H33B C33 H33C 109.5
C31 C34 H34A 109.5
C31 C34 H34B 109.5
H34A C34 H34B 109.5
C31 C34 H34C 109.5
H34A C34 H34C 109.5
H34B C34 H34C 109.5
C36 C35 C38 109.3(3)
C36 C35 C37 110.5(3)
C38 C35 C37 109.5(4)
C36 C35 P2 115.9(3)
C38 C35 P2 107.1(3)
C37 C35 P2 104.4(3)
C35 C36 H36A 109.5
C35 C36 H36B 109.5
H36A C36 H36B 109.5
C35 C36 H36C 109.5
H36A C36 H36C 109.5
H36B C36 H36C 109.5
C35 C37 H37A 109.5
C35 C37 H37B 109.5
H37A C37 H37B 109.5
C35 C37 H37C 109.5
H37A C37 H37C 109.5
H37B C37 H37C 109.5
C35 C38 H38A 109.5
C35 C38 H38B 109.5
H38A C38 H38B 109.5
C35 C38 H38C 109.5
H38A C38 H38C 109.5
H38B C38 H38C 109.5

loop_
_geom_bond_atom_site_label_1
_geom_bond_atom_site_label_2
_geom_bond_distance
Ni1 N1 2.075(3)
Ni1 P1 2.2859(9)
Ni1 Br1 2.3535(5)
Ni1 Br2 2.3555(5)
P1 O1 1.663(2)
P1 C12 1.852(4)
P1 C16 1.865(3)
N1 C11 1.341(4)
N1 C7 1.366(4)
O1 C11 1.360(4)
C1 C2 1.380(5)
C1 C6 1.388(5)
C1 H1 0.9500
C2 C3 1.381(5)
C2 H2 0.9500
C3 C4 1.378(5)
C3 H3 0.9500
C4 C5 1.380(5)
C4 H4 0.9500
C5 C6 1.399(5)
C5 H5 0.9500
C6 C7 1.478(4)
C7 C8 1.383(5)
C8 C9 1.381(5)
C8 H8 0.9500
C9 C10 1.371(5)
C9 H9 0.9500
C10 C11 1.381(5)
C10 H10 0.9500
C12 C15 1.528(5)
C12 C14 1.531(5)
C12 C13 1.534(5)
C13 H13A 0.9800
C13 H13B 0.9800
C13 H13C 0.9800
C14 H14A 0.9800
C14 H14B 0.9800
C14 H14C 0.9800
C15 H15A 0.9800
C15 H15B 0.9800
C15 H15C 0.9800
C16 C18 1.528(5)
C16 C17 1.533(5)
C16 C19 1.537(5)
C17 H17A 0.9800
C17 H17B 0.9800
C17 H17C 0.9800
C18 H18A 0.9800
C18 H18B 0.9800
C18 H18C 0.9800
C19 H19A 0.9800
C19 H19B 0.9800
C19 H19C 0.9800
Ni2 N2 2.046(2)
Ni2 P2 2.2833(9)
Ni2 Br4 2.3480(6)
Ni2 Br3 2.3737(6)
P2 O2 1.667(2)
P2 C31 1.847(3)
P2 C35 1.853(4)
N2 C30 1.337(4)
N2 C26 1.363(4)
O2 C30 1.366(4)
C20 C21 1.380(5)
C20 C25 1.392(5)
C20 H20 0.9500
C21 C22 1.382(6)
C21 H21 0.9500
C22 C23 1.373(6)
C22 H22 0.9500
C23 C24 1.386(5)
C23 H23 0.9500
C24 C25 1.388(5)
C24 H24 0.9500
C25 C26 1.478(4)
C26 C27 1.376(4)
C27 C28 1.388(5)
C27 H27 0.9500
C28 C29 1.378(5)
C28 H28 0.9500
C29 C30 1.382(4)
C29 H29 0.9500
C31 C33 1.527(5)
C31 C32 1.538(5)
C31 C34 1.540(5)
C32 H32A 0.9800
C32 H32B 0.9800
C32 H32C 0.9800
C33 H33A 0.9800
C33 H33B 0.9800
C33 H33C 0.9800
C34 H34A 0.9800
C34 H34B 0.9800
C34 H34C 0.9800
C35 C36 1.531(6)
C35 C38 1.541(5)
C35 C37 1.544(6)
C36 H36A 0.9800
C36 H36B 0.9800
C36 H36C 0.9800
C37 H37A 0.9800
C37 H37B 0.9800
C37 H37C 0.9800
C38 H38A 0.9800
C38 H38B 0.9800
C38 H38C 0.9800

loop_
_geom_torsion_atom_site_label_1
_geom_torsion_atom_site_label_2
_geom_torsion_atom_site_label_3
_geom_torsion_atom_site_label_4
_geom_torsion
C12 P1 O1 C11 133.9(3)
C16 P1 O1 C11 -107.3(3)
Ni1 P1 O1 C11 9.7(2)
C6 C1 C2 C3 -1.2(5)
C1 C2 C3 C4 0.2(5)
C2 C3 C4 C5 0.9(5)
C3 C4 C5 C6 -1.0(5)
C2 C1 C6 C5 1.1(5)
C2 C1 C6 C7 178.3(3)
C4 C5 C6 C1 0.0(5)
C4 C5 C6 C7 -177.2(3)
C11 N1 C7 C8 2.1(4)
Ni1 N1 C7 C8 -163.7(2)
C11 N1 C7 C6 -177.7(3)
Ni1 N1 C7 C6 16.6(4)
C1 C6 C7 N1 35.6(4)
C5 C6 C7 N1 -147.2(3)
C1 C6 C7 C8 -144.1(3)
C5 C6 C7 C8 33.0(5)
N1 C7 C8 C9 -0.7(5)
C6 C7 C8 C9 179.0(3)
C7 C8 C9 C10 -0.8(5)
C8 C9 C10 C11 0.8(5)
C7 N1 C11 O1 178.6(3)
Ni1 N1 C11 O1 -14.5(4)
C7 N1 C11 C10 -2.1(5)
Ni1 N1 C11 C10 164.8(3)
P1 O1 C11 N1 1.7(4)
P1 O1 C11 C10 -177.7(2)
C9 C10 C11 N1 0.7(5)
C9 C10 C11 O1 -180.0(3)
O1 P1 C12 C15 70.7(3)
C16 P1 C12 C15 -36.3(3)
Ni1 P1 C12 C15 178.5(2)
O1 P1 C12 C14 -50.1(3)
C16 P1 C12 C14 -157.1(2)
Ni1 P1 C12 C14 57.7(3)
O1 P1 C12 C13 -167.4(3)
C16 P1 C12 C13 85.7(3)
Ni1 P1 C12 C13 -59.5(3)
O1 P1 C16 C18 -169.6(3)
C12 P1 C16 C18 -61.8(3)
Ni1 P1 C16 C18 85.7(3)
O1 P1 C16 C17 -44.6(3)
C12 P1 C16 C17 63.3(3)
Ni1 P1 C16 C17 -149.3(2)
O1 P1 C16 C19 73.3(3)
C12 P1 C16 C19 -178.9(2)
Ni1 P1 C16 C19 -31.4(3)
C31 P2 O2 C30 106.0(2)
C35 P2 O2 C30 -135.4(2)
Ni2 P2 O2 C30 -12.3(2)
C25 C20 C21 C22 -0.1(5)
C20 C21 C22 C23 1.0(6)
C21 C22 C23 C24 -0.2(6)
C22 C23 C24 C25 -1.4(6)
C23 C24 C25 C20 2.3(5)
C23 C24 C25 C26 -176.5(3)
C21 C20 C25 C24 -1.5(5)
C21 C20 C25 C26 177.2(3)
C30 N2 C26 C27 -0.5(4)
Ni2 N2 C26 C27 164.9(2)
C30 N2 C26 C25 -178.7(3)
Ni2 N2 C26 C25 -13.3(4)
C24 C25 C26 N2 132.3(3)
C20 C25 C26 N2 -46.4(4)
C24 C25 C26 C27 -45.9(4)
C20 C25 C26 C27 135.4(3)
N2 C26 C27 C28 0.1(5)
C25 C26 C27 C28 178.2(3)
C26 C27 C28 C29 0.8(5)
C27 C28 C29 C30 -1.1(5)
C26 N2 C30 O2 178.8(3)
Ni2 N2 C30 O2 12.8(4)
C26 N2 C30 C29 0.2(5)
Ni2 N2 C30 C29 -165.9(2)
P2 O2 C30 N2 1.6(4)
P2 O2 C30 C29 -179.7(2)
C28 C29 C30 N2 0.6(5)
C28 C29 C30 O2 -178.0(3)
O2 P2 C31 C33 173.1(2)
C35 P2 C31 C33 62.7(3)
Ni2 P2 C31 C33 -81.5(2)
O2 P2 C31 C32 48.1(3)
C35 P2 C31 C32 -62.3(3)
Ni2 P2 C31 C32 153.6(2)
O2 P2 C31 C34 -69.7(2)
C35 P2 C31 C34 179.9(2)
Ni2 P2 C31 C34 35.8(3)
O2 P2 C35 C36 -80.8(3)
C31 P2 C35 C36 27.2(4)
Ni2 P2 C35 C36 170.1(2)
O2 P2 C35 C38 41.4(3)
C31 P2 C35 C38 149.3(3)
Ni2 P2 C35 C38 -67.7(3)
O2 P2 C35 C37 157.5(3)
C31 P2 C35 C37 -94.6(3)
Ni2 P2 C35 C37 48.4(3)
